data_7208116
loop_
_publ_author_name
'Xing, Feifei'
'Bai, Yueling'
'He, Xiang'
'Jia, Juan'
'Zhou, Dong'
'Shao, Min'
'Zhu, Shourong'

_publ_section_title
;
 Novel complexes constructed by flexible 1,2,3,4,5,6-
 cyclohexanehexacarboxylate and transition metal ions -- From 0D
 mononuclear to 3D porous coordination polymers
;
_journal_issue 13
_journal_name_full CrystEngComm
_journal_page_first 4312
_journal_paper_doi 10.1039/c2ce25283j
_journal_volume 14
_journal_year 2012
_chemical_formula_sum 'C36 H40 Mn N4 O19'
_chemical_formula_weight 887.66
_chemical_name_systematic
;
?
;
_space_group_IT_number 14
_symmetry_cell_setting monoclinic
_symmetry_space_group_name_Hall '-P 2ybc'
_symmetry_space_group_name_H-M 'P 1 21/c 1'
_atom_sites_solution_hydrogens geom
_atom_sites_solution_primary direct
_atom_sites_solution_secondary difmap
_audit_creation_method SHELXL-97
_cell_angle_alpha 90.00
_cell_angle_beta 104.23
_cell_angle_gamma 90.00
_cell_formula_units_Z 4
_cell_length_a 13.138(3)
_cell_length_b 11.446(2)
_cell_length_c 26.722(5)
_cell_measurement_reflns_used 2416
_cell_measurement_temperature 296(2)
_cell_measurement_theta_max 20.45
_cell_measurement_theta_min 2.37
_cell_volume 3895.1(13)
_computing_cell_refinement 'Bruker SMART'
_computing_data_collection 'Bruker SMART'
_computing_data_reduction 'Bruker SAINT'
_computing_molecular_graphics 'Bruker SHELXTL'
_computing_publication_material 'Bruker SHELXTL'
_computing_structure_refinement 'SHELXL-97 (Sheldrick, 1997)'
_computing_structure_solution 'SHELXS-97 (Sheldrick, 1990)'
_diffrn_ambient_temperature 296(2)
_diffrn_measured_fraction_theta_full 0.843
_diffrn_measured_fraction_theta_max 0.843
_diffrn_measurement_device_type 'CCD area detector'
_diffrn_measurement_method 'phi and omega scans'
_diffrn_radiation_monochromator graphite
_diffrn_radiation_source 'fine-focus sealed tube'
_diffrn_radiation_type MoK\a
_diffrn_radiation_wavelength 0.71073
_diffrn_reflns_av_R_equivalents 0.0931
_diffrn_reflns_av_sigmaI/netI 0.1705
_diffrn_reflns_limit_h_max 15
_diffrn_reflns_limit_h_min -15
_diffrn_reflns_limit_k_max 13
_diffrn_reflns_limit_k_min -13
_diffrn_reflns_limit_l_max 18
_diffrn_reflns_limit_l_min -31
_diffrn_reflns_number 15958
_diffrn_reflns_theta_full 25.04
_diffrn_reflns_theta_max 25.04
_diffrn_reflns_theta_min 2.37
_exptl_absorpt_coefficient_mu 0.427
_exptl_absorpt_correction_T_max 0.9195
_exptl_absorpt_correction_T_min 0.9195
_exptl_absorpt_correction_type multi-scan
_exptl_absorpt_process_details sadabs
_exptl_crystal_density_diffrn 1.514
_exptl_crystal_density_method 'not measured'
_exptl_crystal_F_000 1844
_exptl_crystal_size_max 0.20
_exptl_crystal_size_mid 0.20
_exptl_crystal_size_min 0.20
_refine_diff_density_max 0.467
_refine_diff_density_min -0.226
_refine_diff_density_rms 0.051
_refine_ls_extinction_method none
_refine_ls_goodness_of_fit_ref 0.849
_refine_ls_hydrogen_treatment constr
_refine_ls_matrix_type full
_refine_ls_number_parameters 545
_refine_ls_number_reflns 5822
_refine_ls_number_restraints 0
_refine_ls_restrained_S_all 0.849
_refine_ls_R_factor_all 0.1380
_refine_ls_R_factor_gt 0.0608
_refine_ls_shift/su_max 0.001
_refine_ls_shift/su_mean 0.000
_refine_ls_structure_factor_coef Fsqd
_refine_ls_weighting_details 'calc w=1/[\s^2^(Fo^2^)+(0.0488P)^2^+0.0000P] where P=(Fo^2^+2Fc^2^)/3'
_refine_ls_weighting_scheme calc
_refine_ls_wR_factor_gt 0.1222
_refine_ls_wR_factor_ref 0.1476
_reflns_number_gt 2697
_reflns_number_total 5822
_reflns_threshold_expression >2sigma(I)
_cod_data_source_file c2ce25283j.txt
_cod_data_source_block 11d
_cod_depositor_comments
;
The following automatic conversions were performed:

'_symmetry_cell_setting' value 'Monoclinic' changed to 'monoclinic'
according to /home/saulius/struct/CIF-dictionaries/cif_core.dic
dictionary named 'cif_core.dic' version 2.4.1 from 2010-06-29.

Automatic conversion script
Id: cif_fix_values 1891 2012-01-12 08:04:46Z andrius 
;
_cod_original_sg_symbol_H-M P2(1)/c
_cod_database_code 7208116

loop_
_symmetry_equiv_pos_as_xyz
'x, y, z'
'-x, y+1/2, -z+1/2'
'-x, -y, -z'
'x, -y-1/2, z-1/2'

loop_
_atom_site_label
_atom_site_type_symbol
_atom_site_fract_x
_atom_site_fract_y
_atom_site_fract_z
_atom_site_U_iso_or_equiv
_atom_site_adp_type
_atom_site_occupancy
_atom_site_symmetry_multiplicity
_atom_site_calc_flag
_atom_site_refinement_flags
Mn1 Mn 0.20482(6) 0.19860(6) 0.96570(3) 0.0392(2) Uani 1 1 d .
C1 C 0.0473(4) 0.3533(5) 0.8792(2) 0.0522(15) Uani 1 1 d .
H1 H 0.0434 0.2860 0.8593 0.063 Uiso 1 1 calc R
C2 C -0.0099(4) 0.4516(6) 0.8569(3) 0.0661(18) Uani 1 1 d .
H2 H -0.0518 0.4493 0.8234 0.079 Uiso 1 1 calc R
C3 C -0.0020(5) 0.5512(6) 0.8862(3) 0.0638(17) Uani 1 1 d .
H3 H -0.0370 0.6186 0.8719 0.077 Uiso 1 1 calc R
C4 C 0.0575(4) 0.5522(5) 0.9366(2) 0.0511(15) Uani 1 1 d .
C5 C 0.0660(5) 0.6534(5) 0.9701(3) 0.0662(18) Uani 1 1 d .
H5 H 0.0307 0.7219 0.9576 0.079 Uiso 1 1 calc R
C6 C 0.1240(5) 0.6493(5) 1.0189(3) 0.0613(17) Uani 1 1 d .
H6 H 0.1290 0.7156 1.0395 0.074 Uiso 1 1 calc R
C7 C 0.1777(4) 0.5473(4) 1.0398(2) 0.0470(14) Uani 1 1 d .
C8 C 0.2394(5) 0.5381(5) 1.0909(2) 0.0626(17) Uani 1 1 d .
H8 H 0.2492 0.6035 1.1122 0.075 Uiso 1 1 calc R
C9 C 0.2848(5) 0.4346(5) 1.1095(2) 0.0618(16) Uani 1 1 d .
H9 H 0.3238 0.4280 1.1435 0.074 Uiso 1 1 calc R
C10 C 0.2712(5) 0.3394(5) 1.0762(2) 0.0569(16) Uani 1 1 d .
H10 H 0.3018 0.2688 1.0891 0.068 Uiso 1 1 calc R
C11 C 0.1717(4) 0.4457(4) 1.0089(2) 0.0412(12) Uani 1 1 d .
C12 C 0.1113(4) 0.4505(4) 0.9562(2) 0.0407(12) Uani 1 1 d .
C13 C 0.3123(5) -0.0062(5) 1.0427(2) 0.0595(16) Uani 1 1 d .
H13 H 0.2450 -0.0373 1.0369 0.071 Uiso 1 1 calc R
C14 C 0.3952(6) -0.0613(5) 1.0788(2) 0.0671(18) Uani 1 1 d .
H14 H 0.3821 -0.1289 1.0955 0.080 Uiso 1 1 calc R
C15 C 0.4916(5) -0.0171(5) 1.0892(2) 0.0626(17) Uani 1 1 d .
H15 H 0.5457 -0.0521 1.1137 0.075 Uiso 1 1 calc R
C16 C 0.5107(4) 0.0834(5) 1.0624(2) 0.0541(15) Uani 1 1 d .
C17 C 0.6110(5) 0.1365(7) 1.0712(3) 0.077(2) Uani 1 1 d .
H17 H 0.6670 0.1046 1.0957 0.092 Uiso 1 1 calc R
C18 C 0.6269(5) 0.2332(6) 1.0445(3) 0.073(2) Uani 1 1 d .
H18 H 0.6925 0.2690 1.0524 0.088 Uiso 1 1 calc R
C19 C 0.5451(4) 0.2800(5) 1.0050(2) 0.0544(15) Uani 1 1 d .
C20 C 0.5585(5) 0.3755(6) 0.9735(3) 0.072(2) Uani 1 1 d .
H20 H 0.6234 0.4122 0.9789 0.087 Uiso 1 1 calc R
C21 C 0.4775(5) 0.4132(6) 0.9359(3) 0.0678(19) Uani 1 1 d .
H21 H 0.4863 0.4734 0.9140 0.081 Uiso 1 1 calc R
C22 C 0.3802(4) 0.3602(5) 0.9304(2) 0.0571(16) Uani 1 1 d .
H22 H 0.3242 0.3884 0.9049 0.068 Uiso 1 1 calc R
C23 C 0.4448(4) 0.2311(5) 0.9961(2) 0.0453(13) Uani 1 1 d .
C24 C 0.4265(4) 0.1318(5) 1.0265(2) 0.0432(13) Uani 1 1 d .
C25 C 0.1024(4) 0.0091(4) 0.16963(17) 0.0339(11) Uani 1 1 d .
H25 H 0.0300 0.0215 0.1722 0.041 Uiso 1 1 calc R
C26 C 0.1603(4) 0.1192(4) 0.19521(18) 0.0332(11) Uani 1 1 d .
H26 H 0.1210 0.1860 0.1773 0.040 Uiso 1 1 calc R
C27 C 0.1513(4) 0.1265(4) 0.25156(18) 0.0332(11) Uani 1 1 d .
H27 H 0.0753 0.1265 0.2484 0.040 Uiso 1 1 calc R
C28 C 0.1899(3) 0.0173(4) 0.28430(17) 0.0325(11) Uani 1 1 d .
H28 H 0.1666 0.0271 0.3162 0.039 Uiso 1 1 calc R
C29 C 0.1285(4) -0.0892(4) 0.25632(18) 0.0337(11) Uani 1 1 d .
H29 H 0.0549 -0.0676 0.2529 0.040 Uiso 1 1 calc R
C30 C 0.1401(4) -0.2035(4) 0.2872(2) 0.0458(13) Uani 1 1 d .
C31 C 0.2382(4) -0.1649(4) 0.1979(2) 0.0436(13) Uani 1 1 d .
C32 C 0.0922(3) 0.0051(4) 0.11118(18) 0.0369(11) Uani 1 1 d .
C33 C 0.2669(4) 0.1274(4) 0.18612(18) 0.0401(12) Uani 1 1 d .
C34 C 0.1873(4) 0.2400(4) 0.2784(2) 0.0448(13) Uani 1 1 d .
C35 C 0.3080(4) 0.0052(4) 0.30097(17) 0.0366(12) Uani 1 1 d .
C88 C 0.1354(4) -0.1044(4) 0.20091(18) 0.0353(11) Uani 1 1 d .
H88 H 0.0801 -0.1609 0.1861 0.042 Uiso 1 1 calc R
N1 N 0.3618(3) 0.2722(4) 0.95915(16) 0.0472(11) Uani 1 1 d .
N2 N 0.3276(3) 0.0889(4) 1.01684(17) 0.0447(11) Uani 1 1 d .
N3 N 0.2171(3) 0.3428(3) 1.02699(17) 0.0443(11) Uani 1 1 d .
N4 N 0.1068(3) 0.3515(4) 0.92721(16) 0.0405(10) Uani 1 1 d .
O2W O 0.0820(3) 0.1082(3) 0.98852(13) 0.0495(9) Uani 1 1 d .
O1 O 0.2351(3) 0.2465(3) 0.32348(14) 0.0601(12) Uani 1 1 d .
O2 O 0.1550(3) 0.3317(3) 0.24935(14) 0.0555(10) Uani 1 1 d .
H2A H 0.1848 0.3902 0.2635 0.083 Uiso 1 1 calc R
O3 O 0.3125(3) 0.2317(3) 0.19876(15) 0.0521(10) Uani 1 1 d .
H3A H 0.3721 0.2305 0.1944 0.078 Uiso 1 1 calc R
O4 O 0.3078(3) 0.0500(3) 0.16613(16) 0.0594(11) Uani 1 1 d .
O5 O 0.0709(3) 0.1006(3) 0.08748(13) 0.0467(9) Uani 1 1 d .
O6 O 0.0975(3) -0.0914(3) 0.08968(13) 0.0496(9) Uani 1 1 d .
O7 O 0.2428(3) -0.2029(3) 0.15121(14) 0.0553(10) Uani 1 1 d .
H7 H 0.2004 -0.1667 0.1290 0.083 Uiso 1 1 calc R
O8 O 0.3082(3) -0.1854(3) 0.23476(14) 0.0520(10) Uani 1 1 d .
O9 O 0.1012(3) -0.2924(3) 0.26241(15) 0.0578(11) Uani 1 1 d .
O10 O 0.1859(3) -0.2021(3) 0.33450(14) 0.0552(10) Uani 1 1 d .
O11 O 0.3418(3) -0.0745(3) 0.33794(14) 0.0519(10) Uani 1 1 d .
H11 H 0.4032 -0.0611 0.3526 0.078 Uiso 1 1 calc R
O12 O 0.3692(3) 0.0654(3) 0.28528(14) 0.0504(10) Uani 1 1 d .
O3W O 0.4302(6) 0.5173(8) 0.2682(5) 0.249(6) Uani 1 1 d .
O5W O 0.5035(4) 0.2318(5) 0.1780(2) 0.1076(18) Uani 1 1 d .
O4W O 0.4917(4) 0.2899(6) 0.3106(3) 0.137(2) Uani 1 1 d .
O6W O 0.2381(4) 0.5223(4) 0.2910(2) 0.1022(18) Uani 1 1 d .
O7W O 0.1372(3) 0.8749(3) 0.89491(16) 0.0604(11) Uani 1 1 d .
O1W O 0.1761(3) 0.1064(3) 0.89399(13) 0.0593(11) Uani 1 1 d .
H1WA H 0.1789 0.0323 0.8960 0.071 Uiso 1 1 d R
H1WB H 0.2097 0.1158 0.8709 0.071 Uiso 1 1 d R
H2WB H 0.0638 0.1133 1.0167 0.071 Uiso 1 1 d R
H2WA H 0.0277 0.1517 0.9843 0.071 Uiso 1 1 d R
H3WB H 0.4084 0.4841 0.2388 0.071 Uiso 1 1 d R
H5WA H 0.4742 0.2573 0.1482 0.071 Uiso 1 1 d R
H4WA H 0.5577 0.3020 0.3125 0.071 Uiso 1 1 d R
H5WB H 0.5145 0.3004 0.1918 0.071 Uiso 1 1 d R
H6WB H 0.1823 0.5819 0.2882 0.071 Uiso 1 1 d R
H7WA H 0.0841 0.8665 0.9075 0.071 Uiso 1 1 d R
H7WB H 0.1188 0.9208 0.8694 0.071 Uiso 1 1 d R
H6WA H 0.1999 0.5143 0.3115 0.071 Uiso 1 1 d R
H3WA H 0.4865 0.5083 0.2582 0.071 Uiso 1 1 d R
H4WB H 0.4949 0.3583 0.2960 0.071 Uiso 1 1 d R

loop_
_atom_site_aniso_label
_atom_site_aniso_U_11
_atom_site_aniso_U_22
_atom_site_aniso_U_33
_atom_site_aniso_U_23
_atom_site_aniso_U_13
_atom_site_aniso_U_12
Mn1 0.0484(4) 0.0310(4) 0.0369(4) -0.0010(4) 0.0082(3) -0.0012(3)
C1 0.044(3) 0.057(4) 0.053(4) 0.003(3) 0.007(3) -0.003(3)
C2 0.050(3) 0.089(5) 0.060(4) 0.031(4) 0.014(3) 0.009(3)
C3 0.065(4) 0.058(4) 0.074(5) 0.029(4) 0.029(4) 0.017(3)
C4 0.049(3) 0.039(3) 0.074(4) 0.023(3) 0.030(3) 0.008(2)
C5 0.075(4) 0.037(3) 0.098(6) 0.016(3) 0.043(4) 0.011(3)
C6 0.081(4) 0.031(3) 0.084(5) -0.003(3) 0.042(4) 0.002(3)
C7 0.065(3) 0.031(3) 0.057(4) -0.011(3) 0.040(3) -0.009(2)
C8 0.087(4) 0.053(4) 0.053(4) -0.017(3) 0.028(3) -0.017(3)
C9 0.087(4) 0.053(4) 0.045(4) -0.013(3) 0.016(3) -0.001(3)
C10 0.080(4) 0.044(3) 0.044(4) -0.006(3) 0.011(3) 0.005(3)
C11 0.046(3) 0.032(3) 0.051(3) 0.001(2) 0.021(3) -0.004(2)
C12 0.040(3) 0.035(3) 0.053(4) 0.001(3) 0.022(3) -0.003(2)
C13 0.068(4) 0.054(4) 0.057(4) 0.007(3) 0.017(3) 0.005(3)
C14 0.105(6) 0.042(4) 0.059(4) 0.009(3) 0.029(4) 0.020(4)
C15 0.073(4) 0.064(4) 0.051(4) 0.007(3) 0.015(3) 0.027(3)
C16 0.048(3) 0.070(4) 0.043(3) -0.001(3) 0.008(3) 0.019(3)
C17 0.054(4) 0.116(6) 0.058(4) 0.002(4) 0.010(3) 0.026(4)
C18 0.047(4) 0.099(5) 0.070(5) 0.008(4) 0.006(3) 0.003(3)
C19 0.047(3) 0.068(4) 0.050(4) -0.005(3) 0.014(3) -0.004(3)
C20 0.056(4) 0.101(6) 0.061(4) -0.003(4) 0.017(3) -0.029(4)
C21 0.060(4) 0.077(4) 0.064(4) 0.019(4) 0.010(3) -0.021(3)
C22 0.060(4) 0.063(4) 0.048(4) 0.012(3) 0.013(3) -0.009(3)
C23 0.050(3) 0.048(3) 0.038(3) -0.008(3) 0.011(3) 0.009(3)
C24 0.047(3) 0.047(3) 0.036(3) -0.007(3) 0.011(2) 0.010(3)
C25 0.039(3) 0.032(3) 0.029(3) 0.000(2) 0.006(2) 0.001(2)
C26 0.043(3) 0.022(2) 0.031(3) 0.001(2) 0.002(2) -0.0011(19)
C27 0.041(3) 0.027(3) 0.033(3) -0.001(2) 0.013(2) 0.004(2)
C28 0.049(3) 0.023(2) 0.028(3) 0.001(2) 0.013(2) -0.001(2)
C29 0.041(3) 0.026(2) 0.034(3) 0.005(2) 0.007(2) 0.0011(19)
C30 0.048(3) 0.029(3) 0.064(4) -0.002(3) 0.019(3) -0.002(2)
C31 0.056(3) 0.028(3) 0.047(4) -0.007(2) 0.012(3) -0.002(2)
C32 0.031(3) 0.045(3) 0.033(3) -0.005(3) 0.005(2) -0.004(2)
C33 0.054(3) 0.037(3) 0.026(3) -0.002(2) 0.005(2) -0.004(2)
C34 0.063(4) 0.036(3) 0.038(3) 0.002(2) 0.018(3) 0.009(2)
C35 0.057(3) 0.028(3) 0.024(3) -0.005(2) 0.006(2) 0.004(2)
C88 0.041(3) 0.025(2) 0.038(3) -0.004(2) 0.006(2) -0.006(2)
N1 0.053(3) 0.050(3) 0.037(3) 0.007(2) 0.008(2) -0.004(2)
N2 0.056(3) 0.039(3) 0.043(3) 0.005(2) 0.018(2) 0.002(2)
N3 0.054(3) 0.037(2) 0.042(3) -0.004(2) 0.012(2) -0.0034(19)
N4 0.043(2) 0.041(2) 0.036(3) 0.000(2) 0.008(2) -0.0013(19)
O2W 0.053(2) 0.058(2) 0.036(2) 0.0037(17) 0.0086(18) -0.0066(17)
O1 0.111(3) 0.031(2) 0.031(2) -0.0084(16) 0.005(2) 0.004(2)
O2 0.093(3) 0.0231(19) 0.045(2) 0.0026(17) 0.007(2) 0.0058(18)
O3 0.063(2) 0.039(2) 0.056(2) -0.0036(18) 0.018(2) -0.0174(17)
O4 0.055(2) 0.061(3) 0.068(3) -0.023(2) 0.028(2) -0.0083(19)
O5 0.063(2) 0.044(2) 0.033(2) 0.0045(17) 0.0120(18) 0.0028(17)
O6 0.063(2) 0.045(2) 0.036(2) -0.0112(17) 0.0046(18) -0.0010(17)
O7 0.073(3) 0.045(2) 0.045(2) -0.0158(19) 0.008(2) 0.0097(19)
O8 0.052(2) 0.053(2) 0.044(2) -0.0061(18) -0.0014(19) 0.0134(18)
O9 0.071(2) 0.034(2) 0.064(3) 0.006(2) 0.009(2) -0.0137(18)
O10 0.087(3) 0.039(2) 0.035(2) 0.0095(17) 0.006(2) -0.0014(19)
O11 0.062(2) 0.043(2) 0.040(2) 0.0051(18) -0.0076(19) 0.0098(17)
O12 0.053(2) 0.046(2) 0.048(2) 0.0091(18) 0.0045(19) -0.0051(18)
O3W 0.139(6) 0.228(10) 0.337(14) 0.050(10) -0.025(8) -0.102(6)
O5W 0.093(3) 0.131(5) 0.107(4) -0.036(4) 0.038(3) -0.043(3)
O4W 0.112(4) 0.153(6) 0.150(6) -0.031(5) 0.039(4) -0.047(4)
O6W 0.157(5) 0.037(2) 0.105(4) -0.005(3) 0.017(4) 0.018(3)
O7W 0.066(2) 0.047(2) 0.069(3) 0.000(2) 0.019(2) 0.0031(18)
O1W 0.108(3) 0.036(2) 0.040(2) -0.0052(17) 0.030(2) -0.0060(19)

loop_
_atom_type_symbol
_atom_type_description
_atom_type_scat_dispersion_real
_atom_type_scat_dispersion_imag
_atom_type_scat_source
C C 0.0033 0.0016 'International Tables Vol C Tables 4.2.6.8 and 6.1.1.4'
H H 0.0000 0.0000 'International Tables Vol C Tables 4.2.6.8 and 6.1.1.4'
Mn Mn 0.3368 0.7283 'International Tables Vol C Tables 4.2.6.8 and 6.1.1.4'
N N 0.0061 0.0033 'International Tables Vol C Tables 4.2.6.8 and 6.1.1.4'
O O 0.0106 0.0060 'International Tables Vol C Tables 4.2.6.8 and 6.1.1.4'

loop_
_geom_angle_atom_site_label_1
_geom_angle_atom_site_label_2
_geom_angle_atom_site_label_3
_geom_angle
O2W Mn1 O1W 92.15(14)
O2W Mn1 N2 92.04(15)
O1W Mn1 N2 102.31(15)
O2W Mn1 N4 96.85(14)
O1W Mn1 N4 91.09(14)
N2 Mn1 N4 163.63(15)
O2W Mn1 N1 165.45(14)
O1W Mn1 N1 94.45(16)
N2 Mn1 N1 73.89(16)
N4 Mn1 N1 95.97(15)
O2W Mn1 N3 94.03(15)
O1W Mn1 N3 163.16(15)
N2 Mn1 N3 93.12(15)
N4 Mn1 N3 72.63(15)
N1 Mn1 N3 83.28(16)
N4 C1 C2 123.3(6)
N4 C1 H1 118.4
C2 C1 H1 118.4
C3 C2 C1 117.9(6)
C3 C2 H2 121.0
C1 C2 H2 121.0
C2 C3 C4 120.5(5)
C2 C3 H3 119.8
C4 C3 H3 119.8
C3 C4 C12 118.2(6)
C3 C4 C5 123.2(5)
C12 C4 C5 118.5(6)
C6 C5 C4 120.8(5)
C6 C5 H5 119.6
C4 C5 H5 119.6
C5 C6 C7 121.8(6)
C5 C6 H6 119.1
C7 C6 H6 119.1
C6 C7 C8 124.0(5)
C6 C7 C11 119.9(6)
C8 C7 C11 116.1(5)
C9 C8 C7 120.9(5)
C9 C8 H8 119.5
C7 C8 H8 119.5
C8 C9 C10 118.1(6)
C8 C9 H9 121.0
C10 C9 H9 121.0
N3 C10 C9 124.2(5)
N3 C10 H10 117.9
C9 C10 H10 117.9
N3 C11 C7 123.2(5)
N3 C11 C12 118.2(5)
C7 C11 C12 118.6(5)
N4 C12 C4 122.0(5)
N4 C12 C11 117.4(4)
C4 C12 C11 120.5(5)
N2 C13 C14 122.0(6)
N2 C13 H13 119.0
C14 C13 H13 119.0
C15 C14 C13 120.5(6)
C15 C14 H14 119.7
C13 C14 H14 119.7
C14 C15 C16 119.0(5)
C14 C15 H15 120.5
C16 C15 H15 120.5
C24 C16 C15 117.8(6)
C24 C16 C17 119.5(6)
C15 C16 C17 122.7(5)
C18 C17 C16 121.2(6)
C18 C17 H17 119.4
C16 C17 H17 119.4
C17 C18 C19 120.9(6)
C17 C18 H18 119.6
C19 C18 H18 119.6
C23 C19 C18 119.1(6)
C23 C19 C20 117.3(5)
C18 C19 C20 123.6(6)
C21 C20 C19 120.1(6)
C21 C20 H20 120.0
C19 C20 H20 120.0
C20 C21 C22 118.6(6)
C20 C21 H21 120.7
C22 C21 H21 120.7
N1 C22 C21 124.3(5)
N1 C22 H22 117.8
C21 C22 H22 117.8
N1 C23 C19 122.5(5)
N1 C23 C24 117.6(5)
C19 C23 C24 119.9(5)
N2 C24 C16 123.4(5)
N2 C24 C23 117.5(4)
C16 C24 C23 119.1(5)
C32 C25 C26 112.6(4)
C32 C25 C88 117.9(4)
C26 C25 C88 113.8(3)
C32 C25 H25 103.4
C26 C25 H25 103.4
C88 C25 H25 103.4
C33 C26 C27 117.4(4)
C33 C26 C25 111.2(4)
C27 C26 C25 109.2(4)
C33 C26 H26 106.1
C27 C26 H26 106.1
C25 C26 H26 106.1
C34 C27 C28 114.2(4)
C34 C27 C26 114.9(4)
C28 C27 C26 114.7(4)
C34 C27 H27 103.7
C28 C27 H27 103.7
C26 C27 H27 103.7
C35 C28 C27 114.5(4)
C35 C28 C29 116.4(4)
C27 C28 C29 107.7(3)
C35 C28 H28 105.8
C27 C28 H28 105.8
C29 C28 H28 105.8
C88 C29 C30 113.9(4)
C88 C29 C28 114.4(4)
C30 C29 C28 116.2(4)
C88 C29 H29 103.4
C30 C29 H29 103.4
C28 C29 H29 103.4
O9 C30 O10 124.9(5)
O9 C30 C29 115.8(5)
O10 C30 C29 119.2(4)
O8 C31 O7 120.3(5)
O8 C31 C88 123.6(5)
O7 C31 C88 115.9(4)
O6 C32 O5 124.3(5)
O6 C32 C25 119.4(4)
O5 C32 C25 116.0(4)
O4 C33 O3 122.4(5)
O4 C33 C26 124.1(4)
O3 C33 C26 113.4(4)
O1 C34 O2 123.3(5)
O1 C34 C27 123.4(4)
O2 C34 C27 113.1(4)
O12 C35 O11 121.1(4)
O12 C35 C28 124.5(4)
O11 C35 C28 114.2(4)
C29 C88 C31 111.5(4)
C29 C88 C25 110.8(4)
C31 C88 C25 118.9(4)
C29 C88 H88 104.7
C31 C88 H88 104.7
C25 C88 H88 104.7
C22 N1 C23 117.1(5)
C22 N1 Mn1 128.6(4)
C23 N1 Mn1 113.3(3)
C13 N2 C24 117.3(5)
C13 N2 Mn1 126.9(4)
C24 N2 Mn1 115.4(3)
C10 N3 C11 117.3(5)
C10 N3 Mn1 127.4(3)
C11 N3 Mn1 114.9(3)
C1 N4 C12 118.0(4)
C1 N4 Mn1 125.7(4)
C12 N4 Mn1 116.3(3)
Mn1 O2W H2WB 128.4
Mn1 O2W H2WA 110.3
H2WB O2W H2WA 70.6
C34 O2 H2A 109.5
C33 O3 H3A 109.5
C31 O7 H7 109.5
C35 O11 H11 109.5
H3WB O3W H3WA 77.1
H5WA O5W H5WB 94.5
H4WA O4W H4WB 74.2
H6WB O6W H6WA 64.7
H7WA O7W H7WB 106.8
Mn1 O1W H1WA 116.1
Mn1 O1W H1WB 125.5
H1WA O1W H1WB 98.6

loop_
_geom_bond_atom_site_label_1
_geom_bond_atom_site_label_2
_geom_bond_distance
Mn1 O2W 2.128(4)
Mn1 O1W 2.138(3)
Mn1 N2 2.228(4)
Mn1 N4 2.265(4)
Mn1 N1 2.275(4)
Mn1 N3 2.303(4)
C1 N4 1.329(6)
C1 C2 1.401(8)
C1 H1 0.9300
C2 C3 1.372(9)
C2 H2 0.9300
C3 C4 1.381(8)
C3 H3 0.9300
C4 C12 1.396(7)
C4 C5 1.453(9)
C5 C6 1.338(8)
C5 H5 0.9300
C6 C7 1.407(8)
C6 H6 0.9300
C7 C8 1.410(8)
C7 C11 1.418(7)
C8 C9 1.364(8)
C8 H8 0.9300
C9 C10 1.391(8)
C9 H9 0.9300
C10 N3 1.334(6)
C10 H10 0.9300
C11 N3 1.355(6)
C11 C12 1.436(7)
C12 N4 1.366(6)
C13 N2 1.331(7)
C13 C14 1.414(8)
C13 H13 0.9300
C14 C15 1.329(8)
C14 H14 0.9300
C15 C16 1.408(8)
C15 H15 0.9300
C16 C24 1.390(7)
C16 C17 1.417(9)
C17 C18 1.361(9)
C17 H17 0.9300
C18 C19 1.415(8)
C18 H18 0.9300
C19 C23 1.397(7)
C19 C20 1.415(9)
C20 C21 1.343(8)
C20 H20 0.9300
C21 C22 1.389(8)
C21 H21 0.9300
C22 N1 1.324(7)
C22 H22 0.9300
C23 N1 1.362(6)
C23 C24 1.450(8)
C24 N2 1.354(6)
C25 C32 1.535(7)
C25 C26 1.543(6)
C25 C88 1.548(6)
C25 H25 0.9800
C26 C33 1.481(7)
C26 C27 1.542(7)
C26 H26 0.9800
C27 C34 1.502(7)
C27 C28 1.539(6)
C27 H27 0.9800
C28 C35 1.512(7)
C28 C29 1.550(6)
C28 H28 0.9800
C29 C88 1.516(7)
C29 C30 1.534(7)
C29 H29 0.9800
C30 O9 1.252(6)
C30 O10 1.260(6)
C31 O8 1.194(6)
C31 O7 1.336(6)
C31 C88 1.538(7)
C32 O6 1.255(6)
C32 O5 1.260(6)
C33 O4 1.225(6)
C33 O3 1.341(6)
C34 O1 1.217(6)
C34 O2 1.312(6)
C35 O12 1.209(6)
C35 O11 1.338(5)
C88 H88 0.9800
O2W H2WB 0.8467
O2W H2WA 0.8549
O2 H2A 0.8200
O3 H3A 0.8200
O7 H7 0.8200
O11 H11 0.8200
O3W H3WB 0.8576
O3W H3WA 0.8537
O5W H5WA 0.8471
O5W H5WB 0.8643
O4W H4WA 0.8668
O4W H4WB 0.8801
O6W H6WB 0.9904
O6W H6WA 0.8334
O7W H7WA 0.8505
O7W H7WB 0.8467
O1W H1WA 0.8499
O1W H1WB 0.8501

loop_
_geom_hbond_atom_site_label_D
_geom_hbond_atom_site_label_H
_geom_hbond_atom_site_label_A
_geom_hbond_distance_DH
_geom_hbond_distance_HA
_geom_hbond_distance_DA
_geom_hbond_angle_DHA
_geom_hbond_site_symmetry_A
O2 H2A O6W 0.82 1.75 2.568(6) 174.8 .
O3 H3A O5W 0.82 1.88 2.701(6) 174.6 .
O7 H7 O6 0.82 1.72 2.536(5) 170.1 .
O1W H1WA O7W 0.85 1.88 2.700(5) 161.2 1_545
O1W H1WB O1 0.85 2.10 2.776(5) 136.2 4_566
O2W H2WB O5 0.85 1.88 2.685(5) 159.5 1_556
O4W H4WA O8 0.87 2.41 3.167(8) 145.9 2_655
O4W H4WA O7 0.87 2.56 3.386(7) 159.0 2_655
O5W H5WB O8 0.86 2.66 3.101(6) 113.3 2_655
O5W H5WB O11 0.86 2.64 3.107(6) 114.8 2_655
O6W H6WB O9 0.99 1.82 2.764(6) 157.8 1_565
O7W H7WA O5 0.85 2.11 2.900(5) 154.7 3_566
O3W H3WA O12 0.85 2.54 3.339(12) 156.3 2_655
O4W H4WB O3W 0.88 2.07 2.874(12) 151.9 .
